data_7215309
loop_
_publ_author_name
'Zou, Hua-Hong'
'He, Yan-Ping'
'Gui, Liu-Cheng'
'Liang, Fu-Pei'

_publ_section_title
;
 A new 8-connected porous coordination polymer: crystal structure and
 selective adsorption properties
;
_journal_issue 10
_journal_name_full CrystEngComm
_journal_page_first 3325
_journal_paper_doi 10.1039/c1ce05103b
_journal_volume 13
_journal_year 2011
_chemical_formula_sum 'C50 H48 Co3 N6 O14 S3'
_chemical_formula_weight 1229.91
_chemical_name_systematic
;
?
;
_space_group_IT_number 54
_symmetry_cell_setting orthorhombic
_symmetry_space_group_name_Hall '-P 2a 2ac'
_symmetry_space_group_name_H-M 'P c c a'
_atom_sites_solution_hydrogens geom
_atom_sites_solution_primary direct
_atom_sites_solution_secondary difmap
_audit_creation_method SHELXL-97
_cell_angle_alpha 90.00
_cell_angle_beta 90.00
_cell_angle_gamma 90.00
_cell_formula_units_Z 4
_cell_length_a 16.744(6)
_cell_length_b 15.092(6)
_cell_length_c 22.518(8)
_cell_measurement_reflns_used 5591
_cell_measurement_temperature 293(2)
_cell_measurement_theta_max 25.00
_cell_measurement_theta_min 0.997
_cell_volume 5690(4)
_computing_cell_refinement 'Bruker SMART'
_computing_data_collection 'Bruker SMART'
_computing_data_reduction 'Bruker SAINT'
_computing_molecular_graphics 'Bruker SHELXTL'
_computing_publication_material 'Bruker SHELXTL'
_computing_structure_refinement 'SHELXL-97 (Sheldrick, 1997)'
_computing_structure_solution 'SHELXS-97 (Sheldrick, 1990)'
_diffrn_ambient_temperature 293(2)
_diffrn_measured_fraction_theta_full 0.997
_diffrn_measured_fraction_theta_max 0.997
_diffrn_radiation_monochromator graphite
_diffrn_radiation_source 'fine-focus sealed tube'
_diffrn_radiation_type MoK\a
_diffrn_radiation_wavelength 0.71073
_diffrn_reflns_av_R_equivalents 0.0716
_diffrn_reflns_av_sigmaI/netI 0.0603
_diffrn_reflns_limit_h_max 19
_diffrn_reflns_limit_h_min -18
_diffrn_reflns_limit_k_max 17
_diffrn_reflns_limit_k_min -17
_diffrn_reflns_limit_l_max 26
_diffrn_reflns_limit_l_min -24
_diffrn_reflns_number 25484
_diffrn_reflns_theta_full 25.00
_diffrn_reflns_theta_max 25.00
_diffrn_reflns_theta_min 2.03
_exptl_absorpt_coefficient_mu 1.041
_exptl_absorpt_correction_T_max 0.8034
_exptl_absorpt_correction_T_min 0.7454
_exptl_absorpt_correction_type multi-scan
_exptl_crystal_colour Red
_exptl_crystal_density_diffrn 1.436
_exptl_crystal_density_meas ?
_exptl_crystal_density_method 'not measured'
_exptl_crystal_description Prism
_exptl_crystal_F_000 2524
_exptl_crystal_size_max 0.30
_exptl_crystal_size_mid 0.26
_exptl_crystal_size_min 0.22
_refine_diff_density_max 1.038
_refine_diff_density_min -0.873
_refine_diff_density_rms 0.165
_refine_ls_extinction_method none
_refine_ls_goodness_of_fit_ref 1.121
_refine_ls_hydrogen_treatment mixed
_refine_ls_matrix_type full
_refine_ls_number_parameters 346
_refine_ls_number_reflns 4999
_refine_ls_number_restraints 678
_refine_ls_restrained_S_all 1.120
_refine_ls_R_factor_all 0.1027
_refine_ls_R_factor_gt 0.0825
_refine_ls_shift/su_max 0.001
_refine_ls_shift/su_mean 0.000
_refine_ls_structure_factor_coef Fsqd
_refine_ls_weighting_details 'calc w=1/[\s^2^(Fo^2^)+(0.1176P)^2^+17.8955P] where P=(Fo^2^+2Fc^2^)/3'
_refine_ls_weighting_scheme calc
_refine_ls_wR_factor_gt 0.2235
_refine_ls_wR_factor_ref 0.2415
_reflns_number_gt 4095
_reflns_number_total 4999
_reflns_threshold_expression >2sigma(I)
_cod_data_source_file c1ce05103b.txt
_cod_data_source_block 1
_cod_depositor_comments
;
The following automatic conversions were performed:

'_symmetry_cell_setting' value 'Orthorhombic' changed to
'orthorhombic' according to
/usr/data/users/saulius/automatic-downloads/retrospective/RSC/lib/dictionaries/cif_core.dic
dictionary named 'cif_core.dic' version 2.4.2 from 2011-04-26.

Automatic conversion script
Id: cif_fix_values 2281 2013-09-26 08:29:07Z andrius 

The following automatic conversions were performed:

'_exptl_crystal_density_meas' value 'not measured' was changed to '?'
- the value is perceived as not measured.

Automatic conversion script
Id: cif_fix_values 3008 2015-01-20 13:52:24Z robertas 
;
_cod_original_sg_symbol_H-M Pcca
_cod_database_code 7215309

loop_
_symmetry_equiv_pos_as_xyz
'x, y, z'
'-x+1/2, -y, z'
'-x, y, -z+1/2'
'x+1/2, -y, -z+1/2'
'-x, -y, -z'
'x-1/2, y, -z'
'x, -y, z-1/2'
'-x-1/2, y, z-1/2'

loop_
_atom_site_label
_atom_site_type_symbol
_atom_site_fract_x
_atom_site_fract_y
_atom_site_fract_z
_atom_site_U_iso_or_equiv
_atom_site_adp_type
_atom_site_occupancy
_atom_site_symmetry_multiplicity
_atom_site_calc_flag
_atom_site_refinement_flags
_atom_site_disorder_assembly
_atom_site_disorder_group
Co1 Co 0.7500 0.5000 0.59732(5) 0.0340(3) Uani 1 2 d S . .
Co2 Co 0.72604(5) 0.73388(6) 0.61805(4) 0.0415(3) Uani 1 1 d . . .
N1 N 0.6624(4) 0.8544(4) 0.6120(3) 0.0599(15) Uani 1 1 d U . .
N2 N 0.2955(4) 1.2283(4) 0.8050(3) 0.0609(16) Uani 1 1 d U . .
O1 O 0.6715(3) 0.5377(3) 0.6636(2) 0.0556(12) Uani 1 1 d U . .
O2 O 0.6458(3) 0.6814(3) 0.6769(3) 0.0634(13) Uani 1 1 d U . .
O3 O 0.6774(3) 0.5492(3) 0.5316(2) 0.0511(11) Uani 1 1 d U . .
O4 O 0.6560(3) 0.6948(3) 0.5478(3) 0.0616(13) Uani 1 1 d U . .
O5 O 0.3094(2) 0.6267(3) 0.3960(2) 0.0444(10) Uani 1 1 d U . .
O6 O 0.3357(3) 0.7568(3) 0.4364(2) 0.0496(11) Uani 1 1 d U . .
S1 S 0.5000 0.65537(16) 0.7500 0.0564(7) Uani 1 2 d S . .
S2 S 0.49601(9) 0.69852(11) 0.49221(8) 0.0480(4) Uani 1 1 d . . .
C1 C 0.6322(4) 0.6000(4) 0.6842(3) 0.0442(14) Uani 1 1 d U . .
C2 C 0.5611(4) 0.5758(4) 0.7189(3) 0.0469(15) Uani 1 1 d U . .
C3 C 0.5359(4) 0.4931(4) 0.7329(3) 0.0574(18) Uani 1 1 d U . .
H3 H 0.5626 0.4418 0.7214 0.069 Uiso 1 1 calc R . .
C4 C 0.6402(4) 0.6212(4) 0.5254(3) 0.0453(14) Uani 1 1 d U . .
C5 C 0.5687(4) 0.6180(4) 0.4862(3) 0.0442(14) Uani 1 1 d U . .
C6 C 0.5467(4) 0.5540(5) 0.4475(3) 0.0503(15) Uani 1 1 d U . .
H6 H 0.5786 0.5053 0.4386 0.060 Uiso 1 1 calc R . .
C7 C 0.4705(4) 0.5681(5) 0.4219(3) 0.0481(15) Uani 1 1 d U . .
H7 H 0.4470 0.5300 0.3945 0.058 Uiso 1 1 calc R . .
C8 C 0.4353(3) 0.6442(4) 0.4420(3) 0.0426(14) Uani 1 1 d U . .
C9 C 0.3558(3) 0.6783(4) 0.4251(3) 0.0422(14) Uani 1 1 d U . .
C10 C 0.6730(7) 0.9149(7) 0.5733(5) 0.101(3) Uani 1 1 d U . .
H10 H 0.7161 0.9077 0.5477 0.121 Uiso 1 1 calc R . .
C11 C 0.6279(7) 0.9886(7) 0.5655(6) 0.108(3) Uani 1 1 d U . .
H11 H 0.6442 1.0309 0.5380 0.130 Uiso 1 1 calc R . .
C12 C 0.5649(6) 1.0015(6) 0.5942(5) 0.092(3) Uani 1 1 d U . .
C13 C 0.5588(8) 0.9464(8) 0.6433(7) 0.134(3) Uani 1 1 d U . .
H13 H 0.5214 0.9590 0.6726 0.161 Uiso 1 1 calc R . .
C14 C 0.6076(7) 0.8730(7) 0.6491(6) 0.115(3) Uani 1 1 d U . .
H14 H 0.6000 0.8356 0.6815 0.138 Uiso 1 1 calc R . .
C15 C 0.5106(8) 1.0793(7) 0.5844(6) 0.117(3) Uani 1 1 d U . .
H15A H 0.5432 1.1299 0.5737 0.140 Uiso 1 1 calc R . .
H15B H 0.4765 1.0662 0.5507 0.140 Uiso 1 1 calc R . .
C16 C 0.4594(8) 1.1050(7) 0.6345(6) 0.125(3) Uani 1 1 d U . .
H16A H 0.4278 1.0528 0.6433 0.149 Uiso 1 1 calc R . .
H16B H 0.4955 1.1124 0.6678 0.149 Uiso 1 1 calc R . .
C17 C 0.4061(8) 1.1761(8) 0.6382(6) 0.119(3) Uani 1 1 d U . .
H17A H 0.3630 1.1655 0.6103 0.142 Uiso 1 1 calc R . .
H17B H 0.4338 1.2291 0.6253 0.142 Uiso 1 1 calc R . .
C18 C 0.3705(7) 1.1942(7) 0.6967(5) 0.099(3) Uani 1 1 d U . .
C19 C 0.3650(7) 1.2768(7) 0.7182(5) 0.102(3) Uani 1 1 d U . .
H19 H 0.3872 1.3241 0.6976 0.122 Uiso 1 1 calc R . .
C20 C 0.3264(7) 1.2905(6) 0.7707(4) 0.089(3) Uani 1 1 d U . .
H20 H 0.3214 1.3488 0.7835 0.106 Uiso 1 1 calc R . .
C21 C 0.3070(7) 1.1463(7) 0.7856(4) 0.093(3) Uani 1 1 d U . .
H21 H 0.2888 1.0998 0.8091 0.112 Uiso 1 1 calc R . .
C22 C 0.3437(8) 1.1262(7) 0.7334(5) 0.111(3) Uani 1 1 d U . .
H22 H 0.3508 1.0674 0.7222 0.133 Uiso 1 1 calc R . .
N3 N 0.1747(8) 0.2173(17) 0.6127(11) 0.274(8) Uani 1 1 d DU A 1
C23 C 0.1504(9) 0.1825(18) 0.6713(13) 0.289(9) Uani 1 1 d DU A 1
H23 H 0.1464 0.2281 0.6990 0.346 Uiso 1 1 calc R A 1
C25 C 0.1885(15) 0.3130(18) 0.6061(12) 0.291(10) Uani 1 1 d DU A 1
H25A H 0.1457 0.3387 0.5836 0.436 Uiso 1 1 calc R A 1
H25B H 0.2381 0.3226 0.5857 0.436 Uiso 1 1 calc R A 1
H25C H 0.1908 0.3401 0.6446 0.436 Uiso 1 1 calc R A 1
C24 C 0.1796(16) 0.1405(17) 0.5718(12) 0.276(10) Uani 1 1 d DU A 1
H24A H 0.1393 0.0979 0.5821 0.414 Uiso 1 1 calc R A 1
H24B H 0.2313 0.1136 0.5750 0.414 Uiso 1 1 calc R A 1
H24C H 0.1712 0.1602 0.5317 0.414 Uiso 1 1 calc R A 1
O7 O 0.1337(11) 0.1091(15) 0.6945(11) 0.322(9) Uani 1 1 d DU A 1

loop_
_atom_site_aniso_label
_atom_site_aniso_U_11
_atom_site_aniso_U_22
_atom_site_aniso_U_33
_atom_site_aniso_U_23
_atom_site_aniso_U_13
_atom_site_aniso_U_12
Co1 0.0232(5) 0.0383(6) 0.0404(6) 0.000 0.000 0.0055(4)
Co2 0.0287(5) 0.0390(5) 0.0568(6) -0.0015(4) 0.0059(4) 0.0026(3)
N1 0.051(3) 0.049(3) 0.080(4) 0.008(3) 0.019(3) 0.009(3)
N2 0.070(4) 0.056(3) 0.056(3) -0.006(3) 0.000(3) -0.009(3)
O1 0.051(3) 0.050(2) 0.066(3) 0.000(2) 0.023(2) 0.011(2)
O2 0.054(3) 0.048(3) 0.088(3) 0.001(2) 0.035(2) 0.000(2)
O3 0.040(2) 0.051(3) 0.063(3) 0.005(2) -0.013(2) 0.008(2)
O4 0.047(3) 0.053(3) 0.085(3) -0.007(2) -0.017(2) 0.008(2)
O5 0.028(2) 0.045(2) 0.060(3) 0.004(2) -0.0098(19) -0.0006(18)
O6 0.039(2) 0.048(3) 0.062(3) -0.002(2) -0.012(2) 0.006(2)
S1 0.0464(13) 0.0383(12) 0.0846(19) 0.000 0.0333(13) 0.000
S2 0.0353(8) 0.0481(9) 0.0606(11) 0.0005(8) -0.0118(7) 0.0050(7)
C1 0.035(3) 0.044(3) 0.054(3) 0.004(3) 0.007(3) 0.000(3)
C2 0.041(3) 0.039(3) 0.060(4) -0.003(3) 0.017(3) 0.006(3)
C3 0.062(4) 0.040(3) 0.070(4) 0.000(3) 0.031(3) 0.007(3)
C4 0.031(3) 0.048(3) 0.058(4) 0.009(3) 0.000(3) 0.000(3)
C5 0.030(3) 0.047(3) 0.055(4) 0.005(3) -0.006(3) 0.004(3)
C6 0.036(3) 0.051(3) 0.064(4) 0.000(3) -0.010(3) 0.011(3)
C7 0.034(3) 0.055(4) 0.056(4) -0.005(3) -0.006(3) 0.000(3)
C8 0.029(3) 0.047(3) 0.052(3) 0.007(3) -0.006(2) 0.001(3)
C9 0.030(3) 0.049(3) 0.048(3) 0.010(3) -0.002(3) 0.001(3)
C10 0.090(5) 0.082(5) 0.130(6) 0.042(5) 0.041(5) 0.032(5)
C11 0.101(6) 0.085(5) 0.138(6) 0.051(5) 0.044(5) 0.036(5)
C12 0.083(5) 0.061(4) 0.132(6) 0.030(4) 0.032(5) 0.021(4)
C13 0.121(6) 0.105(6) 0.176(7) 0.036(6) 0.071(6) 0.041(5)
C14 0.108(6) 0.086(5) 0.150(6) 0.040(5) 0.051(5) 0.039(5)
C15 0.112(6) 0.081(5) 0.157(7) 0.025(6) 0.041(6) 0.037(5)
C16 0.124(6) 0.090(5) 0.159(6) 0.019(5) 0.066(6) 0.038(5)
C17 0.133(6) 0.099(6) 0.123(6) -0.001(5) 0.047(6) 0.020(6)
C18 0.125(6) 0.081(5) 0.089(5) 0.003(5) 0.046(5) 0.000(5)
C19 0.128(6) 0.083(5) 0.094(5) -0.003(5) 0.044(5) -0.019(5)
C20 0.111(6) 0.072(5) 0.083(5) -0.009(4) 0.028(5) -0.027(5)
C21 0.130(6) 0.071(5) 0.078(5) -0.001(4) 0.032(5) -0.007(5)
C22 0.143(6) 0.084(5) 0.107(6) -0.018(5) 0.044(5) -0.003(5)
N3 0.267(11) 0.275(11) 0.280(11) 0.009(8) -0.026(8) 0.007(8)
C23 0.278(11) 0.295(12) 0.293(12) -0.004(8) -0.005(8) -0.002(8)
C25 0.282(12) 0.289(13) 0.301(12) 0.006(9) -0.024(9) 0.007(9)
C24 0.274(12) 0.286(12) 0.268(12) -0.006(9) -0.009(9) -0.003(9)
O7 0.319(11) 0.324(11) 0.325(11) -0.002(8) -0.029(9) -0.007(9)

loop_
_atom_type_symbol
_atom_type_description
_atom_type_scat_dispersion_real
_atom_type_scat_dispersion_imag
_atom_type_scat_source
C C 0.0033 0.0016 'International Tables Vol C Tables 4.2.6.8 and 6.1.1.4'
H H 0.0000 0.0000 'International Tables Vol C Tables 4.2.6.8 and 6.1.1.4'
N N 0.0061 0.0033 'International Tables Vol C Tables 4.2.6.8 and 6.1.1.4'
O O 0.0106 0.0060 'International Tables Vol C Tables 4.2.6.8 and 6.1.1.4'
S S 0.1246 0.1234 'International Tables Vol C Tables 4.2.6.8 and 6.1.1.4'
Co Co 0.3494 0.9721 'International Tables Vol C Tables 4.2.6.8 and 6.1.1.4'

loop_
_geom_angle_atom_site_label_1
_geom_angle_atom_site_label_2
_geom_angle_atom_site_label_3
_geom_angle
_geom_angle_site_symmetry_1
_geom_angle_site_symmetry_3
O3 Co1 O3 87.8(3) . 2_665
O3 Co1 O1 174.46(19) . 2_665
O3 Co1 O1 92.5(2) 2_665 2_665
O3 Co1 O1 92.5(2) . .
O3 Co1 O1 174.46(18) 2_665 .
O1 Co1 O1 87.6(3) 2_665 .
O3 Co1 O5 90.16(18) . 6_656
O3 Co1 O5 95.62(17) 2_665 6_656
O1 Co1 O5 84.30(18) 2_665 6_656
O1 Co1 O5 89.92(18) . 6_656
O3 Co1 O5 95.62(17) . 5_666
O3 Co1 O5 90.16(18) 2_665 5_666
O1 Co1 O5 89.92(18) 2_665 5_666
O1 Co1 O5 84.30(18) . 5_666
O5 Co1 O5 172.0(2) 6_656 5_666
O2 Co2 O4 90.7(2) . .
O2 Co2 N1 92.5(2) . .
O4 Co2 N1 84.8(2) . .
O2 Co2 O5 103.25(18) . 6_656
O4 Co2 O5 92.34(18) . 6_656
N1 Co2 O5 164.0(2) . 6_656
O2 Co2 N2 86.3(3) . 4_576
O4 Co2 N2 177.1(2) . 4_576
N1 Co2 N2 95.5(3) . 4_576
O5 Co2 N2 88.1(2) 6_656 4_576
O2 Co2 O6 162.64(19) . 6_656
O4 Co2 O6 95.2(2) . 6_656
N1 Co2 O6 104.3(2) . 6_656
O5 Co2 O6 60.29(16) 6_656 6_656
N2 Co2 O6 87.5(2) 4_576 6_656
C14 N1 C10 113.0(8) . .
C14 N1 Co2 120.7(6) . .
C10 N1 Co2 126.2(6) . .
C20 N2 C21 114.5(8) . .
C20 N2 Co2 119.4(6) . 4_476
C21 N2 Co2 125.9(6) . 4_476
C1 O1 Co1 144.8(4) . .
C1 O2 Co2 125.4(4) . .
C4 O3 Co1 133.1(5) . .
C4 O4 Co2 133.4(4) . .
C9 O5 Co2 90.7(4) . 6_556
C9 O5 Co1 141.5(4) . 5_666
Co2 O5 Co1 112.06(18) 6_556 5_666
C9 O6 Co2 87.9(4) . 6_556
C2 S1 C2 91.8(4) 3_656 .
C5 S2 C8 91.7(3) . .
O1 C1 O2 126.6(6) . .
O1 C1 C2 116.2(6) . .
O2 C1 C2 117.2(6) . .
C3 C2 C1 127.2(6) . .
C3 C2 S1 111.3(5) . .
C1 C2 S1 121.5(5) . .
C2 C3 C3 112.8(4) . 3_656
O4 C4 O3 128.2(6) . .
O4 C4 C5 116.1(6) . .
O3 C4 C5 115.8(6) . .
C6 C5 C4 128.7(6) . .
C6 C5 S2 111.2(5) . .
C4 C5 S2 119.9(5) . .
C5 C6 C7 113.7(6) . .
C8 C7 C6 112.2(6) . .
C7 C8 C9 126.4(6) . .
C7 C8 S2 111.3(5) . .
C9 C8 S2 122.3(5) . .
O6 C9 O5 121.0(5) . .
O6 C9 C8 121.1(6) . .
O5 C9 C8 117.9(6) . .
N1 C10 C11 126.8(10) . .
C12 C11 C10 122.0(10) . .
C11 C12 C13 112.4(10) . .
C11 C12 C15 123.8(10) . .
C13 C12 C15 122.7(10) . .
C14 C13 C12 120.8(11) . .
N1 C14 C13 122.7(11) . .
C16 C15 C12 116.6(10) . .
C17 C16 C15 128.4(12) . .
C16 C17 C18 117.1(12) . .
C19 C18 C22 116.7(10) . .
C19 C18 C17 121.7(10) . .
C22 C18 C17 121.6(10) . .
C18 C19 C20 119.2(10) . .
N2 C20 C19 125.8(9) . .
N2 C21 C22 123.8(10) . .
C21 C22 C18 119.6(10) . .
C25 N3 C23 119(2) . .
C25 N3 C24 134(3) . .
C23 N3 C24 107(3) . .
O7 C23 N3 138(3) . .

loop_
_geom_bond_atom_site_label_1
_geom_bond_atom_site_label_2
_geom_bond_distance
_geom_bond_site_symmetry_2
Co1 O3 2.055(4) .
Co1 O3 2.055(4) 2_665
Co1 O1 2.069(4) 2_665
Co1 O1 2.069(4) .
Co1 O5 2.161(4) 6_656
Co1 O5 2.161(4) 5_666
Co2 O2 2.046(5) .
Co2 O4 2.056(5) .
Co2 N1 2.112(6) .
Co2 O5 2.160(4) 6_656
Co2 N2 2.164(7) 4_576
Co2 O6 2.236(5) 6_656
N1 C14 1.272(12) .
N1 C10 1.275(11) .
N2 C20 1.321(11) .
N2 C21 1.327(11) .
N2 Co2 2.164(7) 4_476
O1 C1 1.237(7) .
O2 C1 1.261(8) .
O3 C4 1.259(7) .
O4 C4 1.248(8) .
O5 C9 1.281(8) .
O5 Co2 2.160(4) 6_556
O5 Co1 2.161(4) 5_666
O6 C9 1.257(8) .
O6 Co2 2.236(5) 6_556
S1 C2 1.726(6) 3_656
S1 C2 1.726(6) .
S2 C5 1.726(6) .
S2 C8 1.726(7) .
C1 C2 1.471(8) .
C2 C3 1.354(9) .
C3 C3 1.430(13) 3_656
C4 C5 1.488(9) .
C5 C6 1.352(9) .
C6 C7 1.417(9) .
C7 C8 1.369(9) .
C8 C9 1.478(8) .
C10 C11 1.356(12) .
C11 C12 1.251(13) .
C12 C13 1.387(15) .
C12 C15 1.501(13) .
C13 C14 1.384(14) .
C15 C16 1.468(15) .
C16 C17 1.398(14) .
C17 C18 1.470(14) .
C18 C19 1.340(13) .
C18 C22 1.393(14) .
C19 C20 1.362(13) .
C21 C22 1.362(14) .
N3 C25 1.470(10) .
N3 C23 1.478(10) .
N3 C24 1.484(10) .
C23 O7 1.258(10) .
